data_7227757
loop_
_publ_author_name
'Huang, Guo-Zhen'
'Zou, Xin'
'Zhu, Zhi-Biao'
'Deng, Zhao-Peng'
'Huo, Li-Hua'
'Gao, Shan'

_publ_section_title
;
 Effect of ligand configurations, secondary Pb--O interactions and
 auxiliary ligands on Pb(ii)--mono/disulfonate complexes: syntheses,
 structures, and luminescence properties
;
_journal_issue 13
_journal_name_full CrystEngComm
_journal_page_first 1778
_journal_paper_doi 10.1039/C7CE00071E
_journal_volume 19
_journal_year 2017
_chemical_formula_moiety 'C26 H20 Cl2 N2 O19 Pb4 S4'
_chemical_formula_sum 'C26 H20 Cl2 N2 O19 Pb4 S4'
_chemical_formula_weight 1692.34
_chemical_name_systematic
; 
 ? 
;
_space_group_IT_number 2
_symmetry_cell_setting triclinic
_symmetry_space_group_name_Hall '-P 1'
_symmetry_space_group_name_H-M 'P -1'
_atom_sites_solution_hydrogens geom
_atom_sites_solution_primary direct
_atom_sites_solution_secondary difmap
_audit_creation_method SHELXL-97
_audit_update_record
;
2014-06-26 deposited with the CCDC.
2017-02-27 downloaded from the CCDC.
;
_cell_angle_alpha 83.101(4)
_cell_angle_beta 78.246(4)
_cell_angle_gamma 86.292(4)
_cell_formula_units_Z 2
_cell_length_a 10.8035(6)
_cell_length_b 11.0281(6)
_cell_length_c 16.5111(8)
_cell_measurement_reflns_used 3370
_cell_measurement_temperature 295(2)
_cell_measurement_theta_max 27.52
_cell_measurement_theta_min 3.16
_cell_volume 1910.34(18)
_computing_cell_refinement
;
CrysAlis Pro (Agilent, 2013)
;
_computing_data_collection
;
CrysAlis Pro (Agilent, 2013)
;
_computing_data_reduction
;
CrysAlis Pro (Agilent, 2013)
;
_computing_molecular_graphics '(K. Brandenburg, Diamond 3.1, 2009)'
_computing_publication_material '(K. Brandenburg, Diamond 3.1, 2009)'
_computing_structure_refinement 'SHELXL-97 (Sheldrick, 1997)'
_computing_structure_solution 'SHELXS-97 (Sheldrick, 1990)'
_diffrn_ambient_temperature 295(2)
_diffrn_detector_area_resol_mean 16.1954
_diffrn_measured_fraction_theta_full 0.986
_diffrn_measured_fraction_theta_max 0.986
_diffrn_measurement_device_type 'Xcalibur, Eos'
_diffrn_measurement_method '\w scans'
_diffrn_radiation_monochromator graphite
_diffrn_radiation_source 'Enhance (Mo) X-ray Source'
_diffrn_radiation_type MoK\a
_diffrn_radiation_wavelength 0.71073
_diffrn_reflns_av_R_equivalents 0.0323
_diffrn_reflns_av_sigmaI/netI 0.0788
_diffrn_reflns_limit_h_max 14
_diffrn_reflns_limit_h_min -14
_diffrn_reflns_limit_k_max 14
_diffrn_reflns_limit_k_min -14
_diffrn_reflns_limit_l_max 21
_diffrn_reflns_limit_l_min -17
_diffrn_reflns_number 11460
_diffrn_reflns_theta_full 27.56
_diffrn_reflns_theta_max 27.56
_diffrn_reflns_theta_min 3.16
_exptl_absorpt_coefficient_mu 18.013
_exptl_absorpt_correction_T_max 0.1399
_exptl_absorpt_correction_T_min 0.1161
_exptl_absorpt_correction_type multi-scan
_exptl_absorpt_process_details
; 
CrysAlis Pro (Agilent, 2013)
Empirical absorption correction using spherical harmonics,
 implemented in SCALE3 ABSPACK scaling algorithm. 
;
_exptl_crystal_colour colorless
_exptl_crystal_density_diffrn 2.942
_exptl_crystal_density_method 'not measured'
_exptl_crystal_description prism
_exptl_crystal_F_000 1536
_exptl_crystal_size_max 0.21
_exptl_crystal_size_mid 0.19
_exptl_crystal_size_min 0.18
_refine_diff_density_max 2.412
_refine_diff_density_min -2.175
_refine_diff_density_rms 0.265
_refine_ls_extinction_method none
_refine_ls_goodness_of_fit_ref 1.001
_refine_ls_hydrogen_treatment mixed
_refine_ls_matrix_type full
_refine_ls_number_parameters 522
_refine_ls_number_reflns 8717
_refine_ls_number_restraints 3
_refine_ls_restrained_S_all 1.001
_refine_ls_R_factor_all 0.0639
_refine_ls_R_factor_gt 0.0434
_refine_ls_shift/su_max 0.002
_refine_ls_shift/su_mean 0.000
_refine_ls_structure_factor_coef Fsqd
_refine_ls_weighting_details 'calc w=1/[\s^2^(Fo^2^)+(0.0047P)^2^+0.0000P] where P=(Fo^2^+2Fc^2^)/3'
_refine_ls_weighting_scheme calc
_refine_ls_wR_factor_gt 0.0682
_refine_ls_wR_factor_ref 0.0760
_reflns_number_gt 6781
_reflns_number_total 8717
_reflns_threshold_expression >2sigma(I)
_cod_data_source_file c7ce00071e2.cif
_cod_data_source_block complex6
_cod_depositor_comments 'Adding full bibliography for 7227757--7227764.cif.'
_cod_original_cell_volume 1910.34(17)
_cod_database_code 7227757

loop_
_symmetry_equiv_pos_as_xyz
'x, y, z'
'-x, -y, -z'

loop_
_atom_site_label
_atom_site_type_symbol
_atom_site_fract_x
_atom_site_fract_y
_atom_site_fract_z
_atom_site_U_iso_or_equiv
_atom_site_adp_type
_atom_site_occupancy
_atom_site_symmetry_multiplicity
_atom_site_calc_flag
_atom_site_refinement_flags
Pb1 Pb 0.51868(3) 0.04723(3) 0.37432(2) 0.02741(10) Uani 1 1 d .
Pb2 Pb 0.83651(3) -0.40542(3) 0.51289(2) 0.02481(9) Uani 1 1 d .
Pb3 Pb 1.14864(3) -0.11680(3) 0.51503(2) 0.02284(9) Uani 1 1 d .
Pb4 Pb 0.46643(3) 0.40342(3) 0.27240(2) 0.02397(9) Uani 1 1 d .
Cl1 Cl 1.1367(3) 0.0248(3) 0.05635(17) 0.0637(10) Uani 1 1 d .
Cl2 Cl 0.9972(3) -0.2947(2) 0.07090(16) 0.0448(7) Uani 1 1 d .
S1 S 0.8082(2) -0.12021(19) 0.34146(15) 0.0222(5) Uani 1 1 d .
S2 S 1.2178(2) 0.13234(19) 0.35341(16) 0.0253(5) Uani 1 1 d .
S3 S 0.7845(2) -0.5801(2) 0.34810(16) 0.0281(6) Uani 1 1 d .
S4 S 1.2149(2) -0.3342(2) 0.34060(16) 0.0281(6) Uani 1 1 d .
O1 O 0.8371(6) -0.2346(5) 0.3886(4) 0.0382(18) Uani 1 1 d .
O1W O 0.4682(13) -0.0705(10) 0.2527(12) 0.138(5) Uani 1 1 d D
H1W1 H 0.408(10) -0.119(12) 0.259(16) 0.207 Uiso 1 1 d D
H1W2 H 0.538(8) -0.112(13) 0.249(17) 0.207 Uiso 1 1 d D
O2 O 0.7422(6) -0.0288(5) 0.3954(4) 0.0308(16) Uani 1 1 d .
O3 O 0.7397(6) -0.1363(6) 0.2768(4) 0.0396(18) Uani 1 1 d .
O4 O 1.1267(7) 0.2167(6) 0.3944(5) 0.045(2) Uani 1 1 d .
O5 O 1.2675(6) 0.0385(5) 0.4126(4) 0.0261(14) Uani 1 1 d .
O6 O 1.3221(6) 0.1900(6) 0.2950(4) 0.0419(19) Uani 1 1 d .
O7 O 1.0043(5) -0.0258(5) 0.4213(4) 0.0235(14) Uani 1 1 d .
O8 O 0.8331(7) -0.7053(5) 0.3555(5) 0.048(2) Uani 1 1 d .
O9 O 0.6897(6) -0.5581(6) 0.2958(5) 0.044(2) Uani 1 1 d .
O10 O 0.7374(6) -0.5349(6) 0.4293(4) 0.0416(18) Uani 1 1 d .
O11 O 1.1488(7) -0.2806(6) 0.4154(5) 0.051(2) Uani 1 1 d .
O12 O 1.2799(6) -0.4503(5) 0.3656(4) 0.0301(16) Uani 1 1 d .
O13 O 1.2970(7) -0.2549(7) 0.2794(5) 0.055(2) Uani 1 1 d .
O14 O 1.0002(6) -0.4962(5) 0.4159(4) 0.0261(14) Uani 1 1 d .
O15 O 0.5607(7) -0.2596(6) 0.5632(4) 0.0439(19) Uani 1 1 d .
O16 O 0.4353(6) -0.1307(5) 0.5000(5) 0.0411(18) Uani 1 1 d .
O17 O 0.6149(7) 0.1910(6) 0.2613(4) 0.0414(19) Uani 1 1 d .
O18 O 0.5865(7) 0.3161(6) 0.1532(4) 0.052(2) Uani 1 1 d .
N1 N 0.5170(7) 0.5915(6) 0.1678(5) 0.0293(19) Uani 1 1 d .
N2 N 0.3222(7) 0.4510(6) 0.1645(5) 0.0272(18) Uani 1 1 d .
C1 C 0.9536(8) -0.0553(7) 0.2902(5) 0.0174(18) Uani 1 1 d .
C2 C 1.0298(8) -0.0104(7) 0.3393(6) 0.0205(19) Uani 1 1 d .
C3 C 1.1362(7) 0.0536(7) 0.2948(6) 0.0178(18) Uani 1 1 d .
C4 C 1.1716(8) 0.0633(8) 0.2096(6) 0.028(2) Uani 1 1 d .
H4A H 1.2444 0.1029 0.1824 0.033 Uiso 1 1 calc R
C5 C 1.0956(9) 0.0122(8) 0.1652(5) 0.027(2) Uani 1 1 d .
C6 C 0.9851(9) -0.0438(7) 0.2049(6) 0.027(2) Uani 1 1 d .
H6A H 0.9327 -0.0732 0.1741 0.033 Uiso 1 1 calc R
C7 C 0.9113(8) -0.4865(7) 0.2942(6) 0.0210(19) Uani 1 1 d .
C8 C 1.0037(8) -0.4558(7) 0.3369(5) 0.0191(19) Uani 1 1 d .
C9 C 1.0956(8) -0.3758(7) 0.2909(6) 0.0208(19) Uani 1 1 d .
C10 C 1.0947(8) -0.3281(7) 0.2097(5) 0.022(2) Uani 1 1 d .
H10A H 1.1559 -0.2743 0.1814 0.026 Uiso 1 1 calc R
C11 C 1.0025(9) -0.3611(7) 0.1711(6) 0.025(2) Uani 1 1 d .
C12 C 0.9112(9) -0.4390(8) 0.2130(6) 0.027(2) Uani 1 1 d .
H12A H 0.8486 -0.4599 0.1865 0.033 Uiso 1 1 calc R
C13 C 0.5052(9) -0.3150(8) 0.4385(7) 0.041(3) Uani 1 1 d .
H13A H 0.5888 -0.3514 0.4241 0.061 Uiso 1 1 calc R
H13B H 0.4833 -0.2680 0.3902 0.061 Uiso 1 1 calc R
H13C H 0.4457 -0.3781 0.4584 0.061 Uiso 1 1 calc R
C14 C 0.5016(9) -0.2319(8) 0.5060(6) 0.027(2) Uani 1 1 d .
C15 C 0.7312(19) 0.1471(15) 0.1298(10) 0.162(11) Uani 1 1 d .
H15A H 0.8125 0.1437 0.1452 0.242 Uiso 1 1 calc R
H15B H 0.7385 0.1838 0.0733 0.242 Uiso 1 1 calc R
H15C H 0.7017 0.0659 0.1345 0.242 Uiso 1 1 calc R
C16 C 0.6393(11) 0.2220(9) 0.1863(7) 0.045(3) Uani 1 1 d .
C17 C 0.6053(10) 0.6661(8) 0.1758(7) 0.041(3) Uani 1 1 d .
H17A H 0.6437 0.6505 0.2218 0.049 Uiso 1 1 calc R
C18 C 0.6418(11) 0.7655(9) 0.1184(8) 0.052(3) Uani 1 1 d .
H18A H 0.7049 0.8147 0.1252 0.063 Uiso 1 1 calc R
C19 C 0.5853(12) 0.7904(10) 0.0528(8) 0.061(4) Uani 1 1 d .
H19A H 0.6060 0.8591 0.0150 0.073 Uiso 1 1 calc R
C20 C 0.4951(11) 0.7121(9) 0.0419(7) 0.050(3) Uani 1 1 d .
H20A H 0.4584 0.7249 -0.0048 0.060 Uiso 1 1 calc R
C21 C 0.4609(9) 0.6137(8) 0.1031(6) 0.030(2) Uani 1 1 d .
C22 C 0.3622(9) 0.5306(8) 0.0964(6) 0.030(2) Uani 1 1 d .
C23 C 0.3081(10) 0.5360(9) 0.0276(7) 0.041(3) Uani 1 1 d .
H23A H 0.3372 0.5900 -0.0192 0.049 Uiso 1 1 calc R
C24 C 0.2098(11) 0.4608(10) 0.0281(7) 0.048(3) Uani 1 1 d .
H24A H 0.1739 0.4620 -0.0186 0.057 Uiso 1 1 calc R
C25 C 0.1670(11) 0.3849(9) 0.0985(7) 0.047(3) Uani 1 1 d .
H25A H 0.0988 0.3359 0.1020 0.057 Uiso 1 1 calc R
C26 C 0.2272(10) 0.3831(8) 0.1637(7) 0.042(3) Uani 1 1 d .
H26A H 0.1988 0.3298 0.2110 0.050 Uiso 1 1 calc R

loop_
_atom_site_aniso_label
_atom_site_aniso_U_11
_atom_site_aniso_U_22
_atom_site_aniso_U_33
_atom_site_aniso_U_23
_atom_site_aniso_U_13
_atom_site_aniso_U_12
Pb1 0.02284(18) 0.03375(19) 0.0263(2) 0.00578(15) -0.01026(17) -0.00591(15)
Pb2 0.02669(19) 0.02507(18) 0.0240(2) -0.00203(14) -0.00824(16) -0.00223(14)
Pb3 0.02515(18) 0.02273(17) 0.0220(2) -0.00331(14) -0.00762(16) -0.00027(14)
Pb4 0.02302(18) 0.02779(18) 0.0209(2) 0.00020(14) -0.00621(16) 0.00106(14)
Cl1 0.076(2) 0.099(2) 0.0173(16) -0.0063(15) 0.0020(16) -0.048(2)
Cl2 0.0546(17) 0.0552(16) 0.0256(16) 0.0103(12) -0.0160(14) -0.0120(14)
S1 0.0185(11) 0.0245(11) 0.0246(14) -0.0032(9) -0.0056(10) -0.0030(9)
S2 0.0263(12) 0.0247(11) 0.0300(15) -0.0019(10) -0.0173(11) -0.0037(9)
S3 0.0280(13) 0.0304(12) 0.0296(15) 0.0024(10) -0.0151(12) -0.0088(10)
S4 0.0257(12) 0.0264(12) 0.0364(16) -0.0055(11) -0.0151(12) -0.0007(10)
O1 0.035(4) 0.027(3) 0.046(5) 0.011(3) -0.001(4) -0.007(3)
O1W 0.115(10) 0.121(10) 0.184(15) -0.052(10) -0.015(13) -0.034(8)
O2 0.025(3) 0.035(4) 0.034(4) -0.006(3) -0.010(3) 0.006(3)
O3 0.030(4) 0.054(4) 0.041(5) -0.009(3) -0.015(4) -0.016(3)
O4 0.052(5) 0.041(4) 0.056(6) -0.032(4) -0.033(4) 0.019(3)
O5 0.028(3) 0.031(3) 0.021(4) 0.003(3) -0.013(3) -0.002(3)
O6 0.045(4) 0.050(4) 0.036(5) 0.014(3) -0.023(4) -0.031(4)
O7 0.024(3) 0.036(3) 0.010(3) -0.002(3) -0.004(3) 0.001(3)
O8 0.060(5) 0.026(4) 0.062(6) 0.006(3) -0.024(5) -0.006(3)
O9 0.032(4) 0.048(4) 0.057(5) 0.015(4) -0.030(4) -0.022(3)
O10 0.025(4) 0.074(5) 0.026(5) -0.012(4) 0.004(3) -0.017(4)
O11 0.055(5) 0.057(5) 0.052(6) -0.037(4) -0.029(4) 0.021(4)
O12 0.027(3) 0.030(3) 0.038(4) -0.002(3) -0.018(3) 0.003(3)
O13 0.051(5) 0.061(5) 0.060(6) 0.020(4) -0.030(4) -0.033(4)
O14 0.024(3) 0.041(4) 0.011(4) 0.000(3) -0.002(3) 0.001(3)
O15 0.057(5) 0.045(4) 0.036(5) 0.007(3) -0.027(4) -0.012(4)
O16 0.042(4) 0.031(4) 0.050(5) -0.001(3) -0.014(4) 0.011(3)
O17 0.054(5) 0.037(4) 0.032(5) 0.009(3) -0.007(4) -0.014(3)
O18 0.067(5) 0.056(5) 0.023(5) 0.002(3) -0.003(4) 0.033(4)
N1 0.033(5) 0.030(4) 0.025(5) 0.004(3) -0.010(4) -0.003(4)
N2 0.031(4) 0.022(4) 0.032(5) -0.003(3) -0.016(4) 0.000(3)
C1 0.017(4) 0.021(4) 0.011(5) -0.003(3) 0.004(4) -0.002(3)
C2 0.019(4) 0.019(4) 0.025(6) -0.006(4) -0.008(4) 0.008(3)
C3 0.013(4) 0.020(4) 0.019(5) -0.003(3) -0.002(4) 0.004(3)
C4 0.018(5) 0.032(5) 0.031(6) 0.000(4) 0.000(4) -0.011(4)
C5 0.038(6) 0.032(5) 0.005(5) -0.002(4) 0.007(4) -0.005(4)
C6 0.032(5) 0.027(5) 0.025(6) -0.005(4) -0.005(5) -0.005(4)
C7 0.022(5) 0.022(4) 0.021(5) -0.003(4) -0.009(4) -0.001(4)
C8 0.015(4) 0.026(4) 0.018(5) -0.004(4) -0.007(4) 0.001(3)
C9 0.018(4) 0.024(4) 0.020(5) -0.002(4) -0.006(4) 0.004(4)
C10 0.027(5) 0.026(5) 0.011(5) -0.003(4) 0.001(4) -0.003(4)
C11 0.032(5) 0.025(5) 0.015(5) 0.005(4) -0.003(4) 0.003(4)
C12 0.030(5) 0.034(5) 0.023(6) -0.005(4) -0.017(5) 0.002(4)
C13 0.037(6) 0.043(6) 0.050(8) -0.011(5) -0.021(6) 0.001(5)
C14 0.026(5) 0.027(5) 0.029(6) 0.001(4) -0.006(5) -0.005(4)
C15 0.21(2) 0.160(16) 0.061(13) 0.003(11) 0.041(14) 0.148(16)
C16 0.053(7) 0.042(6) 0.033(8) 0.004(5) 0.000(6) 0.015(5)
C17 0.044(6) 0.031(5) 0.051(8) 0.007(5) -0.021(6) -0.010(5)
C18 0.049(7) 0.043(7) 0.070(10) 0.005(6) -0.023(7) -0.021(6)
C19 0.061(9) 0.049(7) 0.070(10) 0.019(7) -0.016(8) -0.015(6)
C20 0.061(8) 0.048(7) 0.044(8) 0.018(5) -0.026(7) -0.015(6)
C21 0.030(5) 0.029(5) 0.029(6) 0.002(4) -0.006(5) -0.002(4)
C22 0.033(5) 0.034(5) 0.020(6) -0.003(4) -0.008(5) 0.010(4)
C23 0.054(7) 0.046(6) 0.025(6) 0.003(5) -0.013(6) -0.006(5)
C24 0.057(8) 0.061(7) 0.036(8) -0.016(6) -0.028(6) 0.000(6)
C25 0.051(7) 0.046(7) 0.050(8) -0.004(6) -0.015(6) -0.022(6)
C26 0.042(6) 0.030(5) 0.056(8) 0.001(5) -0.021(6) -0.003(5)

loop_
_atom_type_symbol
_atom_type_description
_atom_type_scat_dispersion_real
_atom_type_scat_dispersion_imag
_atom_type_scat_source
C C 0.0033 0.0016 'International Tables Vol C Tables 4.2.6.8 and 6.1.1.4'
H H 0.0000 0.0000 'International Tables Vol C Tables 4.2.6.8 and 6.1.1.4'
N N 0.0061 0.0033 'International Tables Vol C Tables 4.2.6.8 and 6.1.1.4'
O O 0.0106 0.0060 'International Tables Vol C Tables 4.2.6.8 and 6.1.1.4'
S S 0.1246 0.1234 'International Tables Vol C Tables 4.2.6.8 and 6.1.1.4'
Cl Cl 0.1484 0.1585 'International Tables Vol C Tables 4.2.6.8 and 6.1.1.4'
Pb Pb -3.3944 10.1111 'International Tables Vol C Tables 4.2.6.8 and 6.1.1.4'

loop_
_geom_angle_atom_site_label_1
_geom_angle_atom_site_label_2
_geom_angle_atom_site_label_3
_geom_angle
_geom_angle_site_symmetry_1
_geom_angle_site_symmetry_3
O17 Pb1 O16 102.8(2) . 2_656
O17 Pb1 O2 88.8(2) . .
O16 Pb1 O2 70.7(2) 2_656 .
O17 Pb1 O5 119.2(2) . 1_455
O16 Pb1 O5 101.4(2) 2_656 1_455
O2 Pb1 O5 151.96(18) . 1_455
O17 Pb1 O1W 84.0(4) . .
O16 Pb1 O1W 172.4(3) 2_656 .
O2 Pb1 O1W 106.6(3) . .
O5 Pb1 O1W 77.6(3) 1_455 .
O17 Pb1 O15 79.5(2) . 2_656
O16 Pb1 O15 50.2(2) 2_656 2_656
O2 Pb1 O15 114.0(2) . 2_656
O5 Pb1 O15 75.2(2) 1_455 2_656
O1W Pb1 O15 135.5(3) . 2_656
O17 Pb1 O16 173.5(2) . .
O16 Pb1 O16 77.4(2) 2_656 .
O2 Pb1 O16 85.1(2) . .
O5 Pb1 O16 66.86(18) 1_455 .
O1W Pb1 O16 95.4(4) . .
O15 Pb1 O16 105.2(2) 2_656 .
O14 Pb2 O14 69.9(2) . 2_746
O14 Pb2 O10 71.2(2) . .
O14 Pb2 O10 117.3(2) 2_746 .
O14 Pb2 O12 116.60(19) . 2_746
O14 Pb2 O12 74.23(19) 2_746 2_746
O10 Pb2 O12 81.9(2) . 2_746
O14 Pb2 O1 82.9(2) . .
O14 Pb2 O1 134.0(2) 2_746 .
O10 Pb2 O1 85.7(2) . .
O12 Pb2 O1 151.51(19) 2_746 .
O7 Pb3 O5 95.03(19) 2_756 .
O7 Pb3 O7 67.4(2) 2_756 .
O5 Pb3 O7 72.58(18) . .
O7 Pb3 O11 135.2(2) 2_756 .
O5 Pb3 O11 97.7(2) . .
O7 Pb3 O11 75.9(2) . .
O7 Pb3 O8 102.8(2) 2_756 2_746
O5 Pb3 O8 144.2(2) . 2_746
O7 Pb3 O8 143.1(2) . 2_746
O11 Pb3 O8 91.1(2) . 2_746
O18 Pb4 N1 77.8(2) . .
O18 Pb4 N2 77.4(2) . .
N1 Pb4 N2 63.6(2) . .
O18 Pb4 O9 82.3(3) . 1_565
N1 Pb4 O9 80.6(2) . 1_565
N2 Pb4 O9 141.7(2) . 1_565
O18 Pb4 O17 49.5(2) . .
N1 Pb4 O17 121.6(2) . .
N2 Pb4 O17 116.2(2) . .
O9 Pb4 O17 70.3(2) 1_565 .
O3 S1 O1 112.9(4) . .
O3 S1 O2 111.1(4) . .
O1 S1 O2 112.5(4) . .
O3 S1 C1 106.4(4) . .
O1 S1 C1 108.0(4) . .
O2 S1 C1 105.5(4) . .
O4 S2 O6 114.1(4) . .
O4 S2 O5 112.9(4) . .
O6 S2 O5 109.9(4) . .
O4 S2 C3 106.1(4) . .
O6 S2 C3 106.7(4) . .
O5 S2 C3 106.7(4) . .
O8 S3 O9 113.7(4) . .
O8 S3 O10 112.5(4) . .
O9 S3 O10 110.8(4) . .
O8 S3 C7 108.0(4) . .
O9 S3 C7 103.7(4) . .
O10 S3 C7 107.5(4) . .
O13 S4 O11 116.4(5) . .
O13 S4 O12 112.5(4) . .
O11 S4 O12 109.1(4) . .
O13 S4 C9 106.5(4) . .
O11 S4 C9 106.2(4) . .
O12 S4 C9 105.4(4) . .
S1 O1 Pb2 160.6(4) . .
Pb1 O1W H1W1 124(10) . .
Pb1 O1W H1W2 92(10) . .
H1W1 O1W H1W2 109.0(18) . .
S1 O2 Pb1 116.8(3) . .
S2 O5 Pb3 128.2(3) . .
S2 O5 Pb1 106.5(3) . 1_655
Pb3 O5 Pb1 124.9(2) . 1_655
C2 O7 Pb3 114.9(5) . 2_756
C2 O7 Pb3 127.1(5) . .
Pb3 O7 Pb3 112.6(2) 2_756 .
S3 O8 Pb3 135.5(5) . 2_746
S3 O9 Pb4 148.7(4) . 1_545
S3 O10 Pb2 131.7(4) . .
S4 O11 Pb3 146.7(5) . .
S4 O12 Pb2 118.5(3) . 2_746
C8 O14 Pb2 115.3(5) . .
C8 O14 Pb2 131.3(5) . 2_746
Pb2 O14 Pb2 110.1(2) . 2_746
C14 O15 Pb1 90.4(6) . 2_656
C14 O16 Pb1 97.3(6) . 2_656
C14 O16 Pb1 119.0(6) . .
Pb1 O16 Pb1 102.6(2) 2_656 .
C16 O17 Pb1 148.3(7) . .
C16 O17 Pb4 86.1(6) . .
Pb1 O17 Pb4 106.3(3) . .
C16 O18 Pb4 102.1(7) . .
C21 N1 C17 119.2(8) . .
C21 N1 Pb4 120.8(6) . .
C17 N1 Pb4 119.9(6) . .
C26 N2 C22 117.8(9) . .
C26 N2 Pb4 122.2(6) . .
C22 N2 Pb4 118.3(6) . .
C6 C1 C2 122.2(8) . .
C6 C1 S1 119.6(7) . .
C2 C1 S1 118.2(7) . .
O7 C2 C3 121.3(8) . .
O7 C2 C1 123.0(8) . .
C3 C2 C1 115.7(8) . .
C4 C3 C2 123.0(8) . .
C4 C3 S2 120.1(6) . .
C2 C3 S2 116.7(7) . .
C3 C4 C5 118.2(8) . .
C3 C4 H4A 120.9 . .
C5 C4 H4A 120.9 . .
C6 C5 C4 121.3(9) . .
C6 C5 Cl1 119.2(7) . .
C4 C5 Cl1 119.4(7) . .
C1 C6 C5 119.3(9) . .
C1 C6 H6A 120.4 . .
C5 C6 H6A 120.4 . .
C12 C7 C8 121.5(8) . .
C12 C7 S3 118.6(7) . .
C8 C7 S3 119.7(7) . .
O14 C8 C9 122.7(8) . .
O14 C8 C7 121.6(8) . .
C9 C8 C7 115.7(8) . .
C10 C9 C8 122.6(8) . .
C10 C9 S4 119.4(7) . .
C8 C9 S4 118.0(6) . .
C11 C10 C9 119.3(8) . .
C11 C10 H10A 120.4 . .
C9 C10 H10A 120.4 . .
C12 C11 C10 120.5(8) . .
C12 C11 Cl2 120.4(7) . .
C10 C11 Cl2 119.0(7) . .
C11 C12 C7 120.5(8) . .
C11 C12 H12A 119.8 . .
C7 C12 H12A 119.8 . .
C14 C13 H13A 109.5 . .
C14 C13 H13B 109.5 . .
H13A C13 H13B 109.5 . .
C14 C13 H13C 109.5 . .
H13A C13 H13C 109.5 . .
H13B C13 H13C 109.5 . .
O15 C14 O16 122.1(9) . .
O15 C14 C13 121.6(8) . .
O16 C14 C13 116.3(8) . .
C16 C15 H15A 109.5 . .
C16 C15 H15B 109.5 . .
H15A C15 H15B 109.5 . .
C16 C15 H15C 109.5 . .
H15A C15 H15C 109.5 . .
H15B C15 H15C 109.5 . .
O17 C16 O18 122.0(10) . .
O17 C16 C15 120.4(11) . .
O18 C16 C15 117.6(11) . .
N1 C17 C18 122.5(10) . .
N1 C17 H17A 118.8 . .
C18 C17 H17A 118.8 . .
C19 C18 C17 119.3(10) . .
C19 C18 H18A 120.3 . .
C17 C18 H18A 120.3 . .
C18 C19 C20 119.2(10) . .
C18 C19 H19A 120.4 . .
C20 C19 H19A 120.4 . .
C19 C20 C21 118.6(11) . .
C19 C20 H20A 120.7 . .
C21 C20 H20A 120.7 . .
N1 C21 C20 121.0(9) . .
N1 C21 C22 118.0(8) . .
C20 C21 C22 121.0(9) . .
N2 C22 C23 120.8(9) . .
N2 C22 C21 116.1(9) . .
C23 C22 C21 123.1(9) . .
C22 C23 C24 119.8(10) . .
C22 C23 H23A 120.1 . .
C24 C23 H23A 120.1 . .
C25 C24 C23 118.6(10) . .
C25 C24 H24A 120.7 . .
C23 C24 H24A 120.7 . .
C26 C25 C24 118.0(10) . .
C26 C25 H25A 121.0 . .
C24 C25 H25A 121.0 . .
N2 C26 C25 124.8(10) . .
N2 C26 H26A 117.6 . .
C25 C26 H26A 117.6 . .

loop_
_geom_bond_atom_site_label_1
_geom_bond_atom_site_label_2
_geom_bond_distance
_geom_bond_site_symmetry_2
Pb1 O17 2.406(6) .
Pb1 O16 2.518(7) 2_656
Pb1 O2 2.582(6) .
Pb1 O5 2.663(6) 1_455
Pb1 O1W 2.679(16) .
Pb1 O15 2.691(7) 2_656
Pb1 O16 2.731(7) .
Pb2 O14 2.386(6) .
Pb2 O14 2.441(6) 2_746
Pb2 O10 2.522(7) .
Pb2 O12 2.570(6) 2_746
Pb2 O1 2.614(6) .
Pb3 O7 2.379(6) 2_756
Pb3 O5 2.479(6) .
Pb3 O7 2.498(6) .
Pb3 O11 2.585(7) .
Pb3 O8 2.752(7) 2_746
Pb4 O18 2.395(7) .
Pb4 N1 2.547(7) .
Pb4 N2 2.584(7) .
Pb4 O9 2.589(6) 1_565
Pb4 O17 2.755(7) .
Cl1 C5 1.752(9) .
Cl2 C11 1.737(9) .
S1 O3 1.451(7) .
S1 O1 1.451(6) .
S1 O2 1.477(6) .
S1 C1 1.776(8) .
S2 O4 1.433(7) .
S2 O6 1.451(7) .
S2 O5 1.488(6) .
S2 C3 1.765(9) .
S3 O8 1.446(6) .
S3 O9 1.459(6) .
S3 O10 1.468(7) .
S3 C7 1.788(9) .
S4 O13 1.448(7) .
S4 O11 1.465(7) .
S4 O12 1.476(6) .
S4 C9 1.773(9) .
O1W H1W1 0.85(4) .
O1W H1W2 0.85(4) .
O5 Pb1 2.663(6) 1_655
O7 C2 1.319(10) .
O7 Pb3 2.379(6) 2_756
O8 Pb3 2.752(7) 2_746
O9 Pb4 2.589(6) 1_545
O12 Pb2 2.570(6) 2_746
O14 C8 1.320(10) .
O14 Pb2 2.441(6) 2_746
O15 C14 1.243(11) .
O15 Pb1 2.691(7) 2_656
O16 C14 1.290(10) .
O16 Pb1 2.518(7) 2_656
O17 C16 1.223(12) .
O18 C16 1.271(11) .
N1 C21 1.324(11) .
N1 C17 1.336(11) .
N2 C26 1.313(11) .
N2 C22 1.355(11) .
C1 C6 1.372(12) .
C1 C2 1.414(11) .
C2 C3 1.413(11) .
C3 C4 1.373(12) .
C4 C5 1.390(12) .
C4 H4A 0.9300 .
C5 C6 1.384(12) .
C6 H6A 0.9300 .
C7 C12 1.380(12) .
C7 C8 1.414(11) .
C8 C9 1.409(11) .
C9 C10 1.382(11) .
C10 C11 1.376(12) .
C10 H10A 0.9300 .
C11 C12 1.370(12) .
C12 H12A 0.9300 .
C13 C14 1.520(13) .
C13 H13A 0.9600 .
C13 H13B 0.9600 .
C13 H13C 0.9600 .
C15 C16 1.497(16) .
C15 H15A 0.9600 .
C15 H15B 0.9600 .
C15 H15C 0.9600 .
C17 C18 1.382(13) .
C17 H17A 0.9300 .
C18 C19 1.340(16) .
C18 H18A 0.9300 .
C19 C20 1.394(15) .
C19 H19A 0.9300 .
C20 C21 1.404(12) .
C20 H20A 0.9300 .
C21 C22 1.478(13) .
C22 C23 1.373(13) .
C23 C24 1.387(14) .
C23 H23A 0.9300 .
C24 C25 1.365(14) .
C24 H24A 0.9300 .
C25 C26 1.363(14) .
C25 H25A 0.9300 .
C26 H26A 0.9300 .

loop_
_geom_hbond_atom_site_label_D
_geom_hbond_atom_site_label_H
_geom_hbond_atom_site_label_A
_geom_hbond_distance_DH
_geom_hbond_distance_HA
_geom_hbond_distance_DA
_geom_hbond_angle_DHA
_geom_hbond_site_symmetry_A
O1W H1W1 O13 0.85(4) 1.93(4) 2.773(13) 168(17) 1_455
O1W H1W2 O3 0.85(4) 2.31(11) 3.069(16) 149(20) .

loop_
_geom_torsion_atom_site_label_1
_geom_torsion_atom_site_label_2
_geom_torsion_atom_site_label_3
_geom_torsion_atom_site_label_4
_geom_torsion
_geom_torsion_site_symmetry_1
_geom_torsion_site_symmetry_4
O3 S1 O1 Pb2 -114.4(12) . .
O2 S1 O1 Pb2 12.3(14) . .
C1 S1 O1 Pb2 128.3(12) . .
O14 Pb2 O1 S1 -172.7(13) . .
O14 Pb2 O1 S1 -119.7(12) 2_746 .
O10 Pb2 O1 S1 115.8(13) . .
O12 Pb2 O1 S1 51.5(15) 2_746 .
O3 S1 O2 Pb1 8.8(5) . .
O1 S1 O2 Pb1 -118.9(4) . .
C1 S1 O2 Pb1 123.6(4) . .
O17 Pb1 O2 S1 -83.2(4) . .
O16 Pb1 O2 S1 172.7(4) 2_656 .
O5 Pb1 O2 S1 95.0(5) 1_455 .
O1W Pb1 O2 S1 0.2(5) . .
O15 Pb1 O2 S1 -161.2(3) 2_656 .
O16 Pb1 O2 S1 94.4(4) . .
O4 S2 O5 Pb3 61.4(5) . .
O6 S2 O5 Pb3 -170.0(4) . .
C3 S2 O5 Pb3 -54.7(5) . .
O4 S2 O5 Pb1 -126.2(4) . 1_655
O6 S2 O5 Pb1 2.4(4) . 1_655
C3 S2 O5 Pb1 117.7(3) . 1_655
O7 Pb3 O5 S2 -52.9(5) 2_756 .
O7 Pb3 O5 S2 11.5(4) . .
O11 Pb3 O5 S2 84.1(5) . .
O8 Pb3 O5 S2 -173.1(4) 2_746 .
O7 Pb3 O5 Pb1 136.1(3) 2_756 1_655
O7 Pb3 O5 Pb1 -159.5(3) . 1_655
O11 Pb3 O5 Pb1 -87.0(3) . 1_655
O8 Pb3 O5 Pb1 15.8(5) 2_746 1_655
O7 Pb3 O7 C2 152.5(7) 2_756 .
O5 Pb3 O7 C2 49.2(6) . .
O11 Pb3 O7 C2 -53.8(6) . .
O8 Pb3 O7 C2 -126.3(6) 2_746 .
O7 Pb3 O7 Pb3 0.0 2_756 2_756
O5 Pb3 O7 Pb3 -103.3(3) . 2_756
O11 Pb3 O7 Pb3 153.7(3) . 2_756
O8 Pb3 O7 Pb3 81.2(4) 2_746 2_756
O9 S3 O8 Pb3 -124.3(5) . 2_746
O10 S3 O8 Pb3 2.6(7) . 2_746
C7 S3 O8 Pb3 121.1(6) . 2_746
O8 S3 O9 Pb4 66.2(10) . 1_545
O10 S3 O9 Pb4 -61.7(9) . 1_545
C7 S3 O9 Pb4 -176.7(8) . 1_545
O8 S3 O10 Pb2 99.0(6) . .
O9 S3 O10 Pb2 -132.5(5) . .
C7 S3 O10 Pb2 -19.8(6) . .
O14 Pb2 O10 S3 -21.0(5) . .
O14 Pb2 O10 S3 -75.2(6) 2_746 .
O12 Pb2 O10 S3 -142.7(6) 2_746 .
O1 Pb2 O10 S3 63.0(5) . .
O13 S4 O11 Pb3 -25.8(9) . .
O12 S4 O11 Pb3 102.8(8) . .
C9 S4 O11 Pb3 -144.0(7) . .
O7 Pb3 O11 S4 134.4(7) 2_756 .
O5 Pb3 O11 S4 29.2(8) . .
O7 Pb3 O11 S4 98.9(8) . .
O8 Pb3 O11 S4 -116.0(8) 2_746 .
O13 S4 O12 Pb2 172.2(4) . 2_746
O11 S4 O12 Pb2 41.5(5) . 2_746
C9 S4 O12 Pb2 -72.2(5) . 2_746
O14 Pb2 O14 C8 -161.8(7) 2_746 .
O10 Pb2 O14 C8 68.3(6) . .
O12 Pb2 O14 C8 138.6(5) 2_746 .
O1 Pb2 O14 C8 -19.5(5) . .
O14 Pb2 O14 Pb2 0.0 2_746 2_746
O10 Pb2 O14 Pb2 -129.8(3) . 2_746
O12 Pb2 O14 Pb2 -59.5(3) 2_746 2_746
O1 Pb2 O14 Pb2 142.3(3) . 2_746
O16 Pb1 O16 C14 -105.8(7) 2_656 .
O2 Pb1 O16 C14 -34.6(7) . .
O5 Pb1 O16 C14 145.7(7) 1_455 .
O1W Pb1 O16 C14 71.7(7) . .
O15 Pb1 O16 C14 -148.1(6) 2_656 .
O16 Pb1 O16 Pb1 0.0 2_656 2_656
O2 Pb1 O16 Pb1 71.3(2) . 2_656
O5 Pb1 O16 Pb1 -108.4(2) 1_455 2_656
O1W Pb1 O16 Pb1 177.5(3) . 2_656
O15 Pb1 O16 Pb1 -42.3(3) 2_656 2_656
O16 Pb1 O17 C16 179.1(14) 2_656 .
O2 Pb1 O17 C16 109.2(14) . .
O5 Pb1 O17 C16 -69.8(14) 1_455 .
O1W Pb1 O17 C16 2.4(14) . .
O15 Pb1 O17 C16 -136.1(14) 2_656 .
O16 Pb1 O17 Pb4 -71.1(3) 2_656 .
O2 Pb1 O17 Pb4 -141.0(3) . .
O5 Pb1 O17 Pb4 39.9(3) 1_455 .
O1W Pb1 O17 Pb4 112.2(4) . .
O15 Pb1 O17 Pb4 -26.3(2) 2_656 .
O18 Pb4 O17 C16 2.9(7) . .
N1 Pb4 O17 C16 -28.8(7) . .
N2 Pb4 O17 C16 45.1(7) . .
O9 Pb4 O17 C16 -93.8(7) 1_565 .
O18 Pb4 O17 Pb1 -147.4(4) . .
N1 Pb4 O17 Pb1 -179.0(2) . .
N2 Pb4 O17 Pb1 -105.2(3) . .
O9 Pb4 O17 Pb1 115.9(3) 1_565 .
N1 Pb4 O18 C16 149.9(8) . .
N2 Pb4 O18 C16 -144.7(8) . .
O9 Pb4 O18 C16 67.9(7) 1_565 .
O17 Pb4 O18 C16 -2.8(7) . .
O18 Pb4 N1 C21 72.0(7) . .
N2 Pb4 N1 C21 -9.8(7) . .
O9 Pb4 N1 C21 156.0(8) 1_565 .
O17 Pb4 N1 C21 96.1(7) . .
O18 Pb4 N1 C17 -105.0(8) . .
N2 Pb4 N1 C17 173.3(8) . .
O9 Pb4 N1 C17 -20.9(7) 1_565 .
O17 Pb4 N1 C17 -80.8(8) . .
O18 Pb4 N2 C26 98.0(8) . .
N1 Pb4 N2 C26 -179.4(8) . .
O9 Pb4 N2 C26 157.6(7) 1_565 .
O17 Pb4 N2 C26 66.5(8) . .
O18 Pb4 N2 C22 -66.9(7) . .
N1 Pb4 N2 C22 15.6(6) . .
O9 Pb4 N2 C22 -7.4(9) 1_565 .
O17 Pb4 N2 C22 -98.5(7) . .
O3 S1 C1 C6 -7.0(8) . .
O1 S1 C1 C6 114.5(7) . .
O2 S1 C1 C6 -125.1(7) . .
O3 S1 C1 C2 169.3(6) . .
O1 S1 C1 C2 -69.2(7) . .
O2 S1 C1 C2 51.2(7) . .
Pb3 O7 C2 C3 97.5(8) 2_756 .
Pb3 O7 C2 C3 -54.4(10) . .
Pb3 O7 C2 C1 -82.1(8) 2_756 .
Pb3 O7 C2 C1 125.9(7) . .
C6 C1 C2 O7 -176.6(8) . .
S1 C1 C2 O7 7.2(11) . .
C6 C1 C2 C3 3.7(12) . .
S1 C1 C2 C3 -172.5(6) . .
O7 C2 C3 C4 174.7(7) . .
C1 C2 C3 C4 -5.7(12) . .
O7 C2 C3 S2 -9.9(10) . .
C1 C2 C3 S2 169.7(6) . .
O4 S2 C3 C4 117.4(7) . .
O6 S2 C3 C4 -4.6(8) . .
O5 S2 C3 C4 -122.0(7) . .
O4 S2 C3 C2 -58.1(7) . .
O6 S2 C3 C2 179.9(6) . .
O5 S2 C3 C2 62.5(7) . .
C2 C3 C4 C5 3.0(13) . .
S2 C3 C4 C5 -172.3(7) . .
C3 C4 C5 C6 2.0(13) . .
C3 C4 C5 Cl1 179.1(6) . .
C2 C1 C6 C5 0.8(13) . .
S1 C1 C6 C5 176.9(7) . .
C4 C5 C6 C1 -3.8(14) . .
Cl1 C5 C6 C1 179.1(6) . .
O8 S3 C7 C12 107.1(7) . .
O9 S3 C7 C12 -13.9(8) . .
O10 S3 C7 C12 -131.3(7) . .
O8 S3 C7 C8 -77.5(8) . .
O9 S3 C7 C8 161.5(7) . .
O10 S3 C7 C8 44.1(8) . .
Pb2 O14 C8 C9 105.3(8) . .
Pb2 O14 C8 C9 -51.8(11) 2_746 .
Pb2 O14 C8 C7 -72.0(9) . .
Pb2 O14 C8 C7 130.9(7) 2_746 .
C12 C7 C8 O14 176.4(8) . .
S3 C7 C8 O14 1.2(12) . .
C12 C7 C8 C9 -1.0(13) . .
S3 C7 C8 C9 -176.3(6) . .
O14 C8 C9 C10 -176.2(8) . .
C7 C8 C9 C10 1.2(13) . .
O14 C8 C9 S4 3.0(12) . .
C7 C8 C9 S4 -179.6(6) . .
O13 S4 C9 C10 -2.1(8) . .
O11 S4 C9 C10 122.5(7) . .
O12 S4 C9 C10 -121.8(7) . .
O13 S4 C9 C8 178.7(7) . .
O11 S4 C9 C8 -56.7(8) . .
O12 S4 C9 C8 59.0(8) . .
C8 C9 C10 C11 -1.2(13) . .
S4 C9 C10 C11 179.6(7) . .
C9 C10 C11 C12 1.0(13) . .
C9 C10 C11 Cl2 176.7(7) . .
C10 C11 C12 C7 -0.8(14) . .
Cl2 C11 C12 C7 -176.4(7) . .
C8 C7 C12 C11 0.8(14) . .
S3 C7 C12 C11 176.2(7) . .
Pb1 O15 C14 O16 -0.7(9) 2_656 .
Pb1 O15 C14 C13 178.3(8) 2_656 .
Pb1 O16 C14 O15 0.8(10) 2_656 .
Pb1 O16 C14 O15 109.6(9) . .
Pb1 O16 C14 C13 -178.3(7) 2_656 .
Pb1 O16 C14 C13 -69.5(9) . .
Pb1 O17 C16 O18 110.2(14) . .
Pb4 O17 C16 O18 -4.9(12) . .
Pb1 O17 C16 C15 -68(2) . .
Pb4 O17 C16 C15 176.8(14) . .
Pb4 O18 C16 O17 5.7(14) . .
Pb4 O18 C16 C15 -175.9(13) . .
C21 N1 C17 C18 -0.7(16) . .
Pb4 N1 C17 C18 176.2(8) . .
N1 C17 C18 C19 1.4(19) . .
C17 C18 C19 C20 -3(2) . .
C18 C19 C20 C21 3.9(19) . .
C17 N1 C21 C20 1.7(15) . .
Pb4 N1 C21 C20 -175.3(8) . .
C17 N1 C21 C22 -179.1(9) . .
Pb4 N1 C21 C22 3.9(12) . .
C19 C20 C21 N1 -3.3(17) . .
C19 C20 C21 C22 177.6(10) . .
C26 N2 C22 C23 -2.6(14) . .
Pb4 N2 C22 C23 163.1(7) . .
C26 N2 C22 C21 174.2(8) . .
Pb4 N2 C22 C21 -20.1(10) . .
N1 C21 C22 N2 11.0(13) . .
C20 C21 C22 N2 -169.9(9) . .
N1 C21 C22 C23 -172.3(10) . .
C20 C21 C22 C23 6.9(15) . .
N2 C22 C23 C24 1.1(16) . .
C21 C22 C23 C24 -175.5(9) . .
C22 C23 C24 C25 1.7(17) . .
C23 C24 C25 C26 -2.9(17) . .
C22 N2 C26 C25 1.3(16) . .
Pb4 N2 C26 C25 -163.7(9) . .
C24 C25 C26 N2 1.5(18) . .
